data_4347899
loop_
_publ_author_name
'Pachfule, Pradip'
'Garai, Bikash'
'Banerjee, Rahul'

_publ_section_title
;
 Functionalization and Isoreticulation in a Series of Metal-Organic
 Frameworks Derived from Pyridinecarboxylates.
;
_journal_issue 15
_journal_name_full 'Inorganic chemistry'
_journal_page_first 7200
_journal_page_last 7205
_journal_paper_doi 10.1021/acs.inorgchem.6b00758
_journal_volume 55
_journal_year 2016
_chemical_absolute_configuration ad
_chemical_formula_moiety '2(C24 H16 Mn2 N4 O8), 2(C3 N O0.50)'
_chemical_formula_sum 'C54 H32 Mn4 N10 O17'
_chemical_formula_weight 1312.66
_chemical_name_common Mn-INA-1
_space_group_crystal_system monoclinic
_space_group_IT_number 4
_space_group_name_Hall 'P 2yb'
_space_group_name_H-M_alt 'P 1 21 1'
_atom_sites_solution_hydrogens geom
_atom_sites_solution_primary iterative
_atom_sites_solution_secondary difmap
_audit_creation_date 2016-04-28
_audit_creation_method SHELXL-97
_cell_angle_alpha 90.00
_cell_angle_beta 101.703(3)
_cell_angle_gamma 90.00
_cell_formula_units_Z 1
_cell_length_a 9.9545(3)
_cell_length_b 13.1364(4)
_cell_length_c 11.0094(3)
_cell_measurement_reflns_used 4853
_cell_measurement_temperature 293
_cell_measurement_theta_max 28.29
_cell_measurement_theta_min 2.96
_cell_volume 1409.73(7)
_computing_cell_refinement 'Bruker SMART'
_computing_data_collection 'Bruker SMART'
_computing_data_reduction 'Bruker SAINT'
_computing_molecular_graphics 'Bruker SHELXTL'
_computing_publication_material 'Bruker SHELXTL'
_computing_structure_refinement 'Bruker SHELXTL'
_computing_structure_solution 'Bruker SHELXTL'
_diffrn_ambient_temperature 293(2)
_diffrn_measured_fraction_theta_full 0.998
_diffrn_measured_fraction_theta_max 0.846
_diffrn_measurement_device_type 'CCD area detector'
_diffrn_measurement_method 'phi and omega scans'
_diffrn_radiation_monochromator graphite
_diffrn_radiation_type MoK\a
_diffrn_radiation_wavelength 0.71073
_diffrn_reflns_av_R_equivalents 0.0131
_diffrn_reflns_av_unetI/netI 0.0237
_diffrn_reflns_limit_h_max 13
_diffrn_reflns_limit_h_min -13
_diffrn_reflns_limit_k_max 16
_diffrn_reflns_limit_k_min -13
_diffrn_reflns_limit_l_max 14
_diffrn_reflns_limit_l_min -11
_diffrn_reflns_number 6840
_diffrn_reflns_theta_full 25.00
_diffrn_reflns_theta_max 29.29
_diffrn_reflns_theta_min 2.96
_diffrn_source 'fine-focus sealed tube'
_exptl_absorpt_coefficient_mu 0.958
_exptl_absorpt_correction_T_max 0.8787
_exptl_absorpt_correction_T_min 0.7076
_exptl_absorpt_correction_type multi-scan
_exptl_absorpt_process_details 'Blessing, Acta Cryst. (1995) A51 33-58'
_exptl_crystal_colour colourless
_exptl_crystal_colour_primary colourless
_exptl_crystal_density_diffrn 1.546
_exptl_crystal_density_method 'not measured'
_exptl_crystal_description plate
_exptl_crystal_F_000 662
_exptl_crystal_size_max 0.31
_exptl_crystal_size_mid 0.21
_exptl_crystal_size_min 0.06
_refine_diff_density_max 0.468
_refine_diff_density_min -0.498
_refine_diff_density_rms 0.065
_refine_ls_abs_structure_details 'Flack H D (1983), Acta Cryst. A39, 876-881'
_refine_ls_abs_structure_Flack 0.37(4)
_refine_ls_extinction_method none
_refine_ls_goodness_of_fit_ref 1.064
_refine_ls_hydrogen_treatment mixed
_refine_ls_matrix_type full
_refine_ls_number_parameters 400
_refine_ls_number_reflns 4853
_refine_ls_number_restraints 1
_refine_ls_restrained_S_all 1.064
_refine_ls_R_factor_all 0.0464
_refine_ls_R_factor_gt 0.0336
_refine_ls_shift/su_max 0.011
_refine_ls_shift/su_mean 0.001
_refine_ls_structure_factor_coef Fsqd
_refine_ls_weighting_details 'calc w=1/[\s^2^(Fo^2^)+(0.0722P)^2^+0.0000P] where P=(Fo^2^+2Fc^2^)/3'
_refine_ls_weighting_scheme calc
_refine_ls_wR_factor_gt 0.1090
_refine_ls_wR_factor_ref 0.1138
_reflns_number_gt 3568
_reflns_number_total 4853
_reflns_threshold_expression >2sigma(I)
_cod_data_source_file ic6b00758_si_002.cif
_cod_data_source_block Mn-INA-1
_cod_database_code 4347899

loop_
_space_group_symop_id
_space_group_symop_operation_xyz
1 'x, y, z'
2 '-x, y+1/2, -z'

loop_
_atom_site_label
_atom_site_type_symbol
_atom_site_fract_x
_atom_site_fract_y
_atom_site_fract_z
_atom_site_U_iso_or_equiv
_atom_site_adp_type
_atom_site_occupancy
_atom_site_symmetry_multiplicity
_atom_site_calc_flag
_atom_site_refinement_flags
C15 C 0.4015(5) 0.5047(4) -0.0117(3) 0.0182(10) Uani 1 1 d .
C3 C 0.1506(4) 0.3825(4) 0.4810(4) 0.0199(11) Uani 1 1 d .
C4 C 0.1642(4) 0.4787(4) 0.4360(3) 0.0306(9) Uani 1 1 d .
H4 H 0.1789 0.4880 0.3560 0.037 Uiso 1 1 calc R
C7 C 0.1306(4) 0.3721(4) 0.6002(3) 0.0296(9) Uani 1 1 d .
H7 H 0.1178 0.3081 0.6320 0.035 Uiso 1 1 calc R
C6 C 0.1298(4) 0.4569(4) 0.6713(3) 0.0284(9) Uani 1 1 d .
H6 H 0.1202 0.4486 0.7530 0.034 Uiso 1 1 calc R
C22 C 0.4655(4) -0.0998(3) 0.4651(3) 0.0287(9) Uani 1 1 d .
H22 H 0.5428 -0.1407 0.4875 0.034 Uiso 1 1 calc R
C5 C 0.1558(4) 0.5614(4) 0.5116(3) 0.0299(9) Uani 1 1 d .
H5 H 0.1598 0.6266 0.4796 0.036 Uiso 1 1 calc R
C17 C 0.5088(3) 0.3627(4) 0.1076(3) 0.0262(8) Uani 1 1 d .
H17 H 0.5878 0.3252 0.1379 0.031 Uiso 1 1 calc R
C23 C 0.4672(4) -0.0161(4) 0.3893(3) 0.0308(10) Uani 1 1 d .
H23 H 0.5474 -0.0014 0.3617 0.037 Uiso 1 1 calc R
C2 C 0.1557(4) 0.2909(5) 0.3972(4) 0.0203(11) Uani 1 1 d .
C20 C 0.2346(3) -0.0599(4) 0.4701(3) 0.0250(8) Uani 1 1 d .
H20 H 0.1532 -0.0729 0.4964 0.030 Uiso 1 1 calc R
C19 C 0.2436(3) 0.0223(3) 0.3928(3) 0.0238(8) Uani 1 1 d .
H19 H 0.1667 0.0631 0.3673 0.029 Uiso 1 1 calc R
C14 C 0.2816(4) 0.4771(4) 0.0253(3) 0.0269(9) Uani 1 1 d .
H14 H 0.2023 0.5156 0.0005 0.032 Uiso 1 1 calc R
C16 C 0.5174(3) 0.4461(4) 0.0321(3) 0.0256(8) Uani 1 1 d .
H16 H 0.6005 0.4627 0.0109 0.031 Uiso 1 1 calc R
C13 C 0.2804(4) 0.3930(4) 0.0985(3) 0.0302(9) Uani 1 1 d .
H13 H 0.1986 0.3757 0.1217 0.036 Uiso 1 1 calc R
C18 C 0.4098(4) 0.5959(4) -0.0930(3) 0.0149(9) Uani 1 1 d .
C8 C 0.0900(4) 0.0965(4) 0.0969(3) 0.0135(9) Uani 1 1 d .
C9 C 0.1014(5) 0.0041(4) 0.0193(3) 0.0190(10) Uani 1 1 d .
C10 C 0.0990(4) -0.0946(4) 0.0631(3) 0.0322(9) Uani 1 1 d .
H10 H 0.0928 -0.1058 0.1452 0.039 Uiso 1 1 calc R
C1 C -0.1117(4) 0.4278(4) 0.1771(3) 0.0291(9) Uani 1 1 d .
H1 H -0.1146 0.4368 0.2603 0.035 Uiso 1 1 calc R
C12 C 0.1079(4) 0.0136(4) -0.1043(3) 0.0287(9) Uani 1 1 d .
H12 H 0.1097 0.0780 -0.1390 0.034 Uiso 1 1 calc R
C21 C 0.3460(4) -0.1218(4) 0.5074(4) 0.0168(10) Uani 1 1 d .
C11 C 0.1058(4) -0.1769(4) -0.0143(3) 0.0319(9) Uani 1 1 d .
H11 H 0.1063 -0.2421 0.0187 0.038 Uiso 1 1 calc R
C2CA C -0.3424(4) 0.2907(5) 0.4012(4) 0.0207(10) Uiso 1 1 d .
Mn1 Mn -0.12629(7) 0.19264(7) 0.25222(6) 0.01348(12) Uani 1 1 d .
Mn2 Mn 0.37558(8) 0.19159(7) 0.24664(6) 0.01401(12) Uani 1 1 d .
N4 N 0.1419(4) 0.5507(4) 0.6301(3) 0.0267(10) Uiso 1 1 d .
N2 N 0.3903(4) 0.3341(3) 0.1385(3) 0.0199(9) Uani 1 1 d .
N3 N 0.3581(4) 0.0448(3) 0.3540(3) 0.0241(9) Uiso 1 1 d .
N1 N -0.1115(4) 0.3328(3) 0.1335(3) 0.0192(9) Uani 1 1 d .
O7 O 0.2614(3) 0.2838(3) 0.3559(3) 0.0312(9) Uani 1 1 d .
O3 O 0.0581(3) 0.2285(3) 0.3889(2) 0.0238(8) Uani 1 1 d .
O5 O 0.1841(3) 0.1590(3) 0.1147(3) 0.0309(9) Uani 1 1 d .
O4 O -0.0141(3) 0.0990(3) 0.1457(3) 0.0260(8) Uani 1 1 d .
O8 O 0.5183(3) 0.6069(3) -0.1310(3) 0.0306(9) Uani 1 1 d .
O6 O 0.5596(3) 0.2298(3) 0.3843(2) 0.0208(8) Uani 1 1 d .
O2 O -0.2335(3) 0.2865(3) 0.3621(3) 0.0251(8) Uani 1 1 d .
O1 O -0.3055(3) 0.1500(3) 0.1222(3) 0.0292(9) Uani 1 1 d .
N5 N 0.5324(6) 0.1828(4) 0.7483(4) 0.0689(13) Uani 1 1 d .
O9 O 0.7666(8) 0.1833(12) 0.7558(12) 0.070(4) Uani 0.50 1 d P
C24A C 0.683(3) 0.1680(15) 0.7107(13) 0.128(10) Uani 0.50 1 d P
C26B C 0.527(2) 0.2658(12) 0.8244(10) 0.095(5) Uani 0.50 1 d P
C25A C 0.4055(19) 0.1298(13) 0.6781(15) 0.113(5) Uani 0.50 1 d P
C24B C 0.684(2) 0.2142(12) 0.7814(13) 0.107(7) Uani 0.50 1 d P
C25B C 0.522(2) 0.0970(12) 0.6706(10) 0.099(5) Uani 0.50 1 d P
C26A C 0.4269(15) 0.2218(15) 0.8034(14) 0.110(6) Uani 0.50 1 d P

loop_
_atom_site_aniso_label
_atom_site_aniso_U_11
_atom_site_aniso_U_22
_atom_site_aniso_U_33
_atom_site_aniso_U_23
_atom_site_aniso_U_13
_atom_site_aniso_U_12
C15 0.022(2) 0.015(3) 0.0171(19) 0.0018(19) 0.0020(17) 0.000(2)
C3 0.014(2) 0.019(3) 0.029(2) -0.010(2) 0.0109(18) 0.002(2)
C4 0.046(2) 0.024(2) 0.0261(19) -0.0073(17) 0.0181(18) -0.0048(19)
C7 0.044(2) 0.017(2) 0.0309(19) -0.0025(17) 0.0160(17) 0.0016(19)
C6 0.045(2) 0.021(2) 0.0225(17) -0.0015(16) 0.0145(16) 0.0055(19)
C22 0.0193(17) 0.025(2) 0.044(2) 0.0118(18) 0.0133(16) 0.0055(17)
C5 0.046(2) 0.018(2) 0.0293(19) -0.0049(16) 0.0150(18) -0.0046(18)
C17 0.0191(17) 0.022(2) 0.039(2) 0.0115(17) 0.0090(15) 0.0055(16)
C23 0.0217(18) 0.034(3) 0.041(2) 0.0205(19) 0.0169(16) 0.0074(18)
C2 0.0164(19) 0.022(3) 0.0223(18) -0.0005(17) 0.0025(14) 0.0019(18)
C20 0.0167(17) 0.027(2) 0.0329(18) 0.0074(18) 0.0088(15) -0.0002(17)
C19 0.0206(17) 0.026(2) 0.0253(16) 0.0084(16) 0.0061(14) 0.0047(16)
C14 0.0184(17) 0.030(2) 0.0332(18) 0.0168(17) 0.0077(15) 0.0054(17)
C16 0.0162(16) 0.025(2) 0.038(2) 0.0105(18) 0.0118(15) 0.0051(16)
C13 0.0205(18) 0.030(2) 0.043(2) 0.0143(19) 0.0133(17) -0.0013(17)
C18 0.0223(18) 0.013(2) 0.0094(14) 0.0031(14) 0.0040(12) -0.0022(16)
C8 0.0170(17) 0.010(2) 0.0134(15) -0.0032(13) 0.0032(12) -0.0007(14)
C9 0.018(2) 0.016(3) 0.022(2) -0.003(2) 0.0037(17) -0.002(2)
C10 0.055(2) 0.022(2) 0.0239(18) -0.0029(17) 0.0193(18) 0.002(2)
C1 0.041(2) 0.026(2) 0.0223(17) 0.0040(17) 0.0110(16) -0.0036(19)
C12 0.047(2) 0.018(2) 0.0235(18) 0.0028(16) 0.0138(17) 0.0047(19)
C21 0.015(2) 0.016(3) 0.0208(19) 0.0093(19) 0.0063(17) -0.003(2)
C11 0.050(2) 0.016(2) 0.0321(19) -0.0041(17) 0.0152(18) 0.0011(19)
Mn1 0.0163(2) 0.0091(2) 0.0166(2) -0.00094(19) 0.00696(15) -0.00123(17)
Mn2 0.0179(2) 0.0093(2) 0.0170(2) 0.0001(2) 0.00873(15) -0.00106(17)
N2 0.0237(16) 0.0113(17) 0.0275(15) 0.0118(12) 0.0120(12) -0.0017(12)
N1 0.0283(17) 0.0108(16) 0.0209(14) 0.0097(12) 0.0109(11) -0.0039(12)
O7 0.0299(18) 0.028(2) 0.0420(18) -0.0096(16) 0.0225(15) -0.0024(17)
O3 0.0194(16) 0.022(2) 0.0294(16) -0.0085(14) 0.0028(13) -0.0049(14)
O5 0.0291(19) 0.029(2) 0.0360(17) -0.0061(16) 0.0098(15) -0.0070(17)
O4 0.0233(17) 0.024(2) 0.0335(16) -0.0177(15) 0.0117(13) -0.0019(16)
O8 0.0277(17) 0.027(2) 0.0406(17) 0.0191(16) 0.0149(14) 0.0013(16)
O6 0.0198(16) 0.0170(19) 0.0247(15) -0.0090(12) 0.0023(12) -0.0049(13)
O2 0.0286(17) 0.019(2) 0.0335(16) -0.0056(14) 0.0196(14) -0.0003(16)
O1 0.0286(19) 0.028(2) 0.0299(15) -0.0072(15) 0.0030(14) -0.0016(16)
N5 0.095(4) 0.054(3) 0.051(2) -0.013(2) -0.002(2) 0.008(3)
O9 0.037(4) 0.085(8) 0.086(8) -0.030(6) 0.011(4) -0.007(5)
C24A 0.26(3) 0.089(15) 0.045(8) 0.002(9) 0.057(13) 0.109(19)
C26B 0.157(15) 0.077(11) 0.046(6) -0.014(6) 0.005(8) 0.022(11)
C25A 0.102(11) 0.096(13) 0.128(12) -0.039(10) -0.005(10) -0.011(10)
C24B 0.158(17) 0.041(9) 0.080(10) -0.014(7) -0.077(11) -0.025(10)
C25B 0.148(14) 0.087(12) 0.055(7) -0.027(7) 0.003(8) 0.004(12)
C26A 0.076(10) 0.113(15) 0.120(12) -0.042(10) -0.027(9) 0.021(10)

loop_
_atom_type_symbol
_atom_type_description
_atom_type_scat_dispersion_real
_atom_type_scat_dispersion_imag
_atom_type_scat_source
C C 0.0033 0.0016 'International Tables Vol C Tables 4.2.6.8 and 6.1.1.4'
H H 0.0000 0.0000 'International Tables Vol C Tables 4.2.6.8 and 6.1.1.4'
N N 0.0061 0.0033 'International Tables Vol C Tables 4.2.6.8 and 6.1.1.4'
O O 0.0106 0.0060 'International Tables Vol C Tables 4.2.6.8 and 6.1.1.4'
Mn Mn 0.3368 0.7283 'International Tables Vol C Tables 4.2.6.8 and 6.1.1.4'

loop_
_geom_angle_atom_site_label_1
_geom_angle_atom_site_label_2
_geom_angle_atom_site_label_3
_geom_angle
_geom_angle_site_symmetry_1
_geom_angle_site_symmetry_3
C14 C15 C16 117.2(4) . .
C14 C15 C18 122.5(4) . .
C16 C15 C18 120.3(4) . .
C4 C3 C2 119.4(4) . .
C7 C3 C4 118.7(4) . .
C7 C3 C2 122.0(5) . .
C3 C4 H4 120.5 . .
C5 C4 C3 118.9(3) . .
C5 C4 H4 120.5 . .
C3 C7 H7 120.4 . .
C6 C7 C3 119.1(4) . .
C6 C7 H7 120.4 . .
C7 C6 H6 118.3 . .
N4 C6 C7 123.5(3) . .
N4 C6 H6 118.3 . .
C23 C22 H22 120.6 . .
C23 C22 C21 118.9(4) . .
C21 C22 H22 120.6 . .
C4 C5 H5 118.9 . .
N4 C5 C4 122.2(4) . .
N4 C5 H5 118.9 . .
C16 C17 H17 118.8 . .
N2 C17 H17 118.8 . .
N2 C17 C16 122.3(3) . .
C22 C23 H23 118.6 . .
N3 C23 C22 122.7(3) . .
N3 C23 H23 118.6 . .
O7 C2 C3 114.8(5) . .
O7 C2 O3 128.9(5) . .
O3 C2 C3 116.0(4) . .
C19 C20 H20 120.1 . .
C21 C20 H20 120.1 . .
C21 C20 C19 119.8(3) . .
C20 C19 H19 118.8 . .
N3 C19 C20 122.4(4) . .
N3 C19 H19 118.8 . .
C15 C14 H14 120.2 . .
C13 C14 C15 119.7(4) . .
C13 C14 H14 120.2 . .
C15 C16 H16 120.1 . .
C17 C16 C15 119.8(3) . .
C17 C16 H16 120.1 . .
C14 C13 H13 118.1 . .
N2 C13 C14 123.8(3) . .
N2 C13 H13 118.1 . .
O8 C18 C15 116.6(4) . .
O8 C18 O1 125.7(5) . 2
O1 C18 C15 117.6(4) 2 .
O5 C8 C9 119.1(4) . .
O5 C8 O4 125.4(5) . .
O4 C8 C9 115.3(4) . .
C10 C9 C8 123.4(4) . .
C10 C9 C12 115.8(4) . .
C12 C9 C8 120.7(5) . .
C9 C10 H10 119.7 . .
C9 C10 C11 120.6(3) . .
C11 C10 H10 119.7 . .
C12 C1 H1 118.4 2 .
N1 C1 H1 118.4 . .
N1 C1 C12 123.3(3) . 2
C9 C12 C1 120.5(4) . 2_545
C9 C12 H12 119.8 . .
C1 C12 H12 119.8 2_545 .
C22 C21 C2CA 120.7(4) . 2_546
C20 C21 C22 118.1(4) . .
C20 C21 C2CA 121.1(4) . 2_546
C10 C11 H11 118.4 . .
N1 C11 C10 123.3(4) 2_545 .
N1 C11 H11 118.4 2_545 .
O6 C2CA C21 117.2(4) 1_455 2_556
O6 C2CA O2 129.0(5) 1_455 .
O2 C2CA C21 113.5(4) . 2_556
N1 Mn1 N4 179.46(17) . 2_546
O3 Mn1 N4 85.96(13) . 2_546
O3 Mn1 N1 94.47(14) . .
O4 Mn1 N4 86.88(17) . 2_546
O4 Mn1 N1 92.77(14) . .
O4 Mn1 O3 92.43(11) . .
O2 Mn1 N4 92.86(14) . 2_546
O2 Mn1 N1 87.50(16) . .
O2 Mn1 O3 86.12(12) . .
O2 Mn1 O4 178.54(15) . .
O1 Mn1 N4 91.30(15) . 2_546
O1 Mn1 N1 88.26(14) . .
O1 Mn1 O3 177.1(2) . .
O1 Mn1 O4 86.56(13) . .
O1 Mn1 O2 94.89(13) . .
N2 Mn2 N3 178.98(16) . .
O7 Mn2 N2 85.76(16) . .
O7 Mn2 N3 94.63(14) . .
O7 Mn2 O5 89.64(13) . .
O7 Mn2 O6 86.96(12) . .
O5 Mn2 N2 87.32(14) . .
O5 Mn2 N3 91.74(14) . .
O8 Mn2 N2 91.45(14) 2_645 .
O8 Mn2 N3 88.13(17) 2_645 .
O8 Mn2 O7 176.65(19) 2_645 .
O8 Mn2 O5 88.39(13) 2_645 .
O8 Mn2 O6 95.00(12) 2_645 .
O6 Mn2 N2 92.33(14) . .
O6 Mn2 N3 88.63(13) . .
O6 Mn2 O5 176.59(16) . .
C6 N4 C5 117.5(4) . .
C6 N4 Mn1 122.7(3) . 2_556
C5 N4 Mn1 119.7(3) . 2_556
C17 N2 Mn2 121.5(3) . .
C13 N2 C17 117.1(4) . .
C13 N2 Mn2 121.4(3) . .
C23 N3 Mn2 120.7(3) . .
C19 N3 C23 118.1(4) . .
C19 N3 Mn2 120.9(3) . .
C1 N1 Mn1 122.9(2) . .
C11 N1 C1 116.5(3) 2 .
C11 N1 Mn1 120.6(3) 2 .
C2 O7 Mn2 145.6(4) . .
C2 O3 Mn1 136.1(3) . .
C8 O5 Mn2 140.1(3) . .
C8 O4 Mn1 143.7(4) . .
C18 O8 Mn2 146.4(3) . 2_655
C2CA O6 Mn2 140.5(3) 1_655 .
C2CA O2 Mn1 141.6(4) . .
C18 O1 Mn1 150.1(3) 2_545 .
C26B N5 C24A 113.1(12) . .
C26B N5 C25A 123.0(11) . .
C26B N5 C24B 78.4(11) . .
C26B N5 C25B 173.6(13) . .
C26B N5 C26A 48.1(8) . .
C25A N5 C24A 121.8(10) . .
C25A N5 C24B 157.6(11) . .
C24B N5 C24A 35.9(9) . .
C25B N5 C24A 73.2(10) . .
C25B N5 C25A 50.8(8) . .
C25B N5 C24B 107.9(11) . .
C25B N5 C26A 125.6(12) . .
C26A N5 C24A 161.2(11) . .
C26A N5 C25A 76.7(10) . .
C26A N5 C24B 125.6(10) . .
C24A O9 C24B 62.0(12) . .
N5 C24A C25B 47.3(9) . .
O9 C24A N5 128.4(18) . .
O9 C24A C24B 64(2) . .
O9 C24A C25B 156(2) . .
C24B C24A N5 66(2) . .
C24B C24A C25B 112(3) . .
N5 C26B C24B 54.5(7) . .
C26A C26B N5 67.3(12) . .
C26A C26B C24B 121.0(15) . .
N5 C25A C26A 49.2(7) . .
C25B C25A N5 60.3(10) . .
C25B C25A C26A 108.1(13) . .
N5 C24B C26B 47.0(8) . .
O9 C24B N5 130.1(16) . .
O9 C24B C26B 177.1(17) . .
C24A C24B N5 78(2) . .
C24A C24B O9 54(2) . .
C24A C24B C26B 123(2) . .
N5 C25B C24A 59.4(8) . .
C25A C25B N5 69.0(10) . .
C25A C25B C24A 125.9(14) . .
N5 C26A C25A 54.1(8) . .
C26B C26A N5 64.6(11) . .
C26B C26A C25A 117.1(16) . .

loop_
_geom_bond_atom_site_label_1
_geom_bond_atom_site_label_2
_geom_bond_distance
_geom_bond_site_symmetry_2
C15 C14 1.385(6) .
C15 C16 1.389(6) .
C15 C18 1.508(7) .
C3 C4 1.374(7) .
C3 C7 1.374(5) .
C3 C2 1.523(7) .
C4 H4 0.9300 .
C4 C5 1.381(5) .
C7 H7 0.9300 .
C7 C6 1.362(5) .
C6 H6 0.9300 .
C6 N4 1.328(6) .
C22 H22 0.9300 .
C22 C23 1.383(5) .
C22 C21 1.392(5) .
C5 H5 0.9300 .
C5 N4 1.346(4) .
C17 H17 0.9300 .
C17 C16 1.388(5) .
C17 N2 1.346(5) .
C23 H23 0.9300 .
C23 N3 1.342(5) .
C2 O7 1.232(5) .
C2 O3 1.261(6) .
C20 H20 0.9300 .
C20 C19 1.389(5) .
C20 C21 1.370(6) .
C19 H19 0.9300 .
C19 N3 1.329(5) .
C14 H14 0.9300 .
C14 C13 1.370(5) .
C16 H16 0.9300 .
C13 H13 0.9300 .
C13 N2 1.339(5) .
C18 O8 1.242(5) .
C18 O1 1.246(6) 2
C8 C9 1.502(7) .
C8 O5 1.231(6) .
C8 O4 1.261(4) .
C9 C10 1.384(7) .
C9 C12 1.381(5) .
C10 H10 0.9300 .
C10 C11 1.386(5) .
C1 H1 0.9300 .
C1 C12 1.388(5) 2
C1 N1 1.337(6) .
C12 C1 1.388(5) 2_545
C12 H12 0.9300 .
C21 C2CA 1.533(7) 2_546
C11 H11 0.9300 .
C11 N1 1.331(4) 2_545
C2CA C21 1.533(7) 2_556
C2CA O6 1.246(6) 1_455
C2CA O2 1.246(5) .
Mn1 N4 2.294(4) 2_546
Mn1 N1 2.280(4) .
Mn1 O3 2.176(3) .
Mn1 O4 2.160(3) .
Mn1 O2 2.156(4) .
Mn1 O1 2.124(3) .
Mn2 N2 2.239(4) .
Mn2 N3 2.287(4) .
Mn2 O7 2.182(4) .
Mn2 O5 2.192(3) .
Mn2 O8 2.127(3) 2_645
Mn2 O6 2.186(3) .
N4 Mn1 2.294(4) 2_556
N1 C11 1.331(4) 2
O8 Mn2 2.127(3) 2_655
O6 C2CA 1.246(6) 1_655
O1 C18 1.246(6) 2_545
N5 C24A 1.65(3) .
N5 C26B 1.381(13) .
N5 C25A 1.511(17) .
N5 C24B 1.538(19) .
N5 C25B 1.406(14) .
N5 C26A 1.411(16) .
O9 C24A 0.90(3) .
O9 C24B 1.00(2) .
C24A C24B 0.985(19) .
C24A C25B 1.83(3) .
C26B C24B 1.85(3) .
C26B C26A 1.138(19) .
C25A C25B 1.25(2) .
C25A C26A 1.81(2) .
